data_4307611
loop_
_publ_author_name
'Jong Hyub Paek'
'Kyu Ho Song'
'Il Jung'
'Sang Ook Kang'
'Jaejung Ko'

_publ_section_title
;
Organometallic Fragments Coordinated to a Multiisocyanide Ligand and Their
Physical Properties
;
_journal_name_full 'Inorganic Chemistry'
_journal_page_first 2787
_journal_page_last 2796
_journal_paper_doi 10.1021/ic0620900
_journal_volume 46
_journal_year 2007
_chemical_formula_moiety 'C66 H51 Cr3 N3 O15'
_chemical_formula_sum 'C66 H51 Cr3 N3 O15'
_chemical_formula_weight 1282.10
_chemical_name_common TrisCrCO5
_chemical_name_systematic
;
 ?
;
_space_group_IT_number 2
_symmetry_cell_setting triclinic
_symmetry_space_group_name_Hall '-P 1'
_symmetry_space_group_name_H-M 'P -1'
_atom_sites_solution_hydrogens geom
_atom_sites_solution_primary direct
_atom_sites_solution_secondary difmap
_audit_creation_method SHELXL-97
_cell_angle_alpha 73.2550(10)
_cell_angle_beta 69.383(2)
_cell_angle_gamma 69.659(2)
_cell_formula_units_Z 2
_cell_length_a 14.9119(11)
_cell_length_b 14.9973(11)
_cell_length_c 18.7576(14)
_cell_measurement_reflns_used 8144
_cell_measurement_temperature 203(2)
_cell_measurement_theta_max 24.9885
_cell_measurement_theta_min 2.169
_cell_volume 3615.2(5)
_computing_cell_refinement 'SMART (Bruker, 1999)'
_computing_data_collection 'SMART (Bruker, 1999)'
_computing_data_reduction 'SAINT-Plus (Bruker, 1999)'
_computing_molecular_graphics 'Ortep-3 for Windows (Farrugia, 1997)'
_computing_publication_material 'SHELXL-97 (Sheldrick, 1997)'
_computing_structure_refinement 'SHELXL-97 (Sheldrick, 1997)'
_computing_structure_solution 'SHELXS-97 (Sheldrick, 1997)'
_diffrn_ambient_temperature 203(2)
_diffrn_measured_fraction_theta_full 0.988
_diffrn_measured_fraction_theta_max 0.988
_diffrn_measurement_device_type 'Bruker SMART 1000 CCD diffractometer'
_diffrn_measurement_method \w-scans
_diffrn_radiation_monochromator graphite
_diffrn_radiation_source 'fine-focus sealed tube'
_diffrn_radiation_type MoK\a
_diffrn_radiation_wavelength 0.71073
_diffrn_reflns_av_R_equivalents 0.0451
_diffrn_reflns_av_sigmaI/netI 0.0833
_diffrn_reflns_limit_h_max 19
_diffrn_reflns_limit_h_min -19
_diffrn_reflns_limit_k_max 20
_diffrn_reflns_limit_k_min -20
_diffrn_reflns_limit_l_max 25
_diffrn_reflns_limit_l_min -25
_diffrn_reflns_number 49400
_diffrn_reflns_theta_full 28.37
_diffrn_reflns_theta_max 28.37
_diffrn_reflns_theta_min 1.18
_exptl_absorpt_coefficient_mu 0.502
_exptl_absorpt_correction_T_max 0.9177
_exptl_absorpt_correction_T_min 0.8714
_exptl_absorpt_correction_type multi-scan
_exptl_absorpt_process_details 'SADABS (Sheldrick, 1996)'
_exptl_crystal_colour pale-yellow
_exptl_crystal_density_diffrn 1.178
_exptl_crystal_density_method 'not measured'
_exptl_crystal_description block
_exptl_crystal_F_000 1320
_exptl_crystal_size_max 0.28
_exptl_crystal_size_mid 0.23
_exptl_crystal_size_min 0.17
_platon_squeeze_details
;
;
_refine_diff_density_max 0.557
_refine_diff_density_min -0.461
_refine_diff_density_rms 0.086
_refine_ls_extinction_method none
_refine_ls_goodness_of_fit_ref 0.884
_refine_ls_hydrogen_treatment constr
_refine_ls_matrix_type full
_refine_ls_number_parameters 784
_refine_ls_number_reflns 17854
_refine_ls_number_restraints 186
_refine_ls_restrained_S_all 0.881
_refine_ls_R_factor_all 0.1135
_refine_ls_R_factor_gt 0.0584
_refine_ls_shift/su_max 0.001
_refine_ls_shift/su_mean 0.000
_refine_ls_structure_factor_coef Fsqd
_refine_ls_weighting_details 'calc w=1/[\s^2^(Fo^2^)+(0.0963P)^2^+0.0000P] where P=(Fo^2^+2Fc^2^)/3'
_refine_ls_weighting_scheme calc
_refine_ls_wR_factor_gt 0.1557
_refine_ls_wR_factor_ref 0.1760
_reflns_number_gt 8575
_reflns_number_total 17854
_reflns_threshold_expression >2sigma(I)
_cod_data_source_file ic0620900si20061102_035258_2.cif
_cod_data_source_block comp8
_cod_database_code 4307611

loop_
_symmetry_equiv_pos_as_xyz
'x, y, z'
'-x, -y, -z'

loop_
_atom_site_label
_atom_site_type_symbol
_atom_site_fract_x
_atom_site_fract_y
_atom_site_fract_z
_atom_site_U_iso_or_equiv
_atom_site_adp_type
_atom_site_occupancy
_atom_site_symmetry_multiplicity
_atom_site_calc_flag
_atom_site_refinement_flags
_atom_site_disorder_assembly
_atom_site_disorder_group
Cr1 Cr 0.61969(4) -0.32967(3) 1.45986(3) 0.05319(15) Uani 1 1 d U . .
Cr2 Cr -0.29602(4) -0.35905(3) 0.88784(3) 0.05216(15) Uani 1 1 d U . .
Cr3 Cr 0.19098(4) 0.99471(3) 0.55293(3) 0.05672(15) Uani 1 1 d U . .
N1 N -0.15830(16) -0.24063(15) 0.88495(13) 0.0452(5) Uani 1 1 d . . .
N2 N 0.55725(17) -0.21612(16) 1.31033(14) 0.0483(6) Uani 1 1 d . . .
N3 N 0.17996(19) 0.78752(16) 0.64385(15) 0.0609(7) Uani 1 1 d . . .
O1 O 0.6696(3) -0.4360(3) 1.6105(2) 0.1449(14) Uani 1 1 d . . .
O2 O 0.6188(2) -0.1386(2) 1.4841(2) 0.1235(12) Uani 1 1 d . . .
O3 O 0.8385(2) -0.3598(2) 1.3733(2) 0.1149(11) Uani 1 1 d . . .
O4 O 0.6098(2) -0.51368(18) 1.42855(18) 0.1016(10) Uani 1 1 d . . .
O5 O 0.3970(2) -0.28191(17) 1.53861(16) 0.0839(7) Uani 1 1 d . . .
O6 O -0.2753(2) -0.4818(2) 1.04371(16) 0.0965(9) Uani 1 1 d . . .
O7 O -0.1127(2) -0.5012(2) 0.80704(17) 0.0979(9) Uani 1 1 d . . .
O8 O -0.4316(3) -0.4701(2) 0.8887(2) 0.1373(14) Uani 1 1 d . . .
O9 O -0.3160(3) -0.2400(3) 0.73096(19) 0.1358(14) Uani 1 1 d . . .
O10 O -0.4763(2) -0.21650(19) 0.97047(16) 0.0871(8) Uani 1 1 d . . .
O11 O 0.2613(2) 0.8990(2) 0.41322(18) 0.0988(9) Uani 1 1 d . . .
O12 O -0.0248(2) 1.0740(2) 0.5498(2) 0.1134(11) Uani 1 1 d . . .
O13 O 0.2139(2) 1.1867(2) 0.4512(2) 0.1215(12) Uani 1 1 d . . .
O14 O 0.1394(3) 1.0772(3) 0.6960(2) 0.1398(14) Uani 1 1 d . . .
O15 O 0.4039(2) 0.92259(19) 0.56158(19) 0.0947(9) Uani 1 1 d . . .
C1 C 0.4102(3) 0.6563(3) 0.7516(3) 0.0911(13) Uani 1 1 d U . .
H1A H 0.4408 0.6998 0.7583 0.137 Uiso 1 1 calc R . .
H1B H 0.4529 0.6262 0.7074 0.137 Uiso 1 1 calc R . .
H1C H 0.4013 0.6067 0.7979 0.137 Uiso 1 1 calc R . .
C2 C 0.2420(3) 0.7698(3) 0.8009(3) 0.1120(17) Uani 1 1 d U . .
H2A H 0.1797 0.8049 0.7882 0.168 Uiso 1 1 calc R . .
H2B H 0.2727 0.8154 0.8041 0.168 Uiso 1 1 calc R . .
H2C H 0.2292 0.7260 0.8503 0.168 Uiso 1 1 calc R . .
C3 C 0.3118(2) 0.7120(2) 0.73803(19) 0.0591(8) Uani 1 1 d U . .
H3 H 0.3247 0.7596 0.6892 0.071 Uiso 1 1 calc R . .
C4 C 0.2577(2) 0.65084(18) 0.72642(16) 0.0487(7) Uani 1 1 d U . .
C5 C 0.2680(2) 0.55412(17) 0.76288(16) 0.0458(6) Uani 1 1 d U . .
H5 H 0.3122 0.5245 0.7937 0.055 Uiso 1 1 calc R . .
C6 C 0.2138(2) 0.50103(17) 0.75418(16) 0.0449(6) Uani 1 1 d U . .
C7 C 0.1506(2) 0.54227(18) 0.70736(16) 0.0492(7) Uani 1 1 d U . .
H7 H 0.1147 0.5052 0.7019 0.059 Uiso 1 1 calc R . .
C8 C 0.1391(2) 0.63816(19) 0.66811(17) 0.0525(7) Uani 1 1 d U . .
C9 C 0.1919(2) 0.68971(18) 0.68078(17) 0.0514(7) Uani 1 1 d U . .
C10 C 0.0782(3) 0.6826(2) 0.6105(2) 0.0703(9) Uani 1 1 d U . .
H10 H 0.0513 0.7528 0.6115 0.084 Uiso 1 1 calc R . .
C11 C -0.0109(3) 0.6422(3) 0.6308(3) 0.1058(15) Uani 1 1 d U . .
H11A H -0.0468 0.6733 0.5919 0.159 Uiso 1 1 calc R . .
H11B H -0.0550 0.6549 0.6812 0.159 Uiso 1 1 calc R . .
H11C H 0.0126 0.5729 0.6322 0.159 Uiso 1 1 calc R . .
C12 C 0.1477(3) 0.6723(3) 0.5292(2) 0.1015(14) Uani 1 1 d U . .
H12A H 0.1095 0.7009 0.4917 0.152 Uiso 1 1 calc R . .
H12B H 0.1792 0.6043 0.5272 0.152 Uiso 1 1 calc R . .
H12C H 0.1984 0.7053 0.5171 0.152 Uiso 1 1 calc R . .
C13 C 0.2238(2) 0.40194(18) 0.79465(16) 0.0439(6) Uani 1 1 d U . .
C14 C 0.22960(19) 0.32057(18) 0.82834(15) 0.0419(6) Uani 1 1 d U . .
C15 C 0.23330(18) 0.22322(16) 0.87167(15) 0.0371(6) Uani 1 1 d U . .
C16 C 0.28745(18) 0.18207(17) 0.92476(15) 0.0397(6) Uani 1 1 d U . .
H16 H 0.3241 0.2168 0.9323 0.048 Uiso 1 1 calc R . .
C17 C 0.28820(18) 0.08849(17) 0.96772(15) 0.0387(6) Uani 1 1 d U . .
C18 C 0.23142(18) 0.03908(17) 0.95740(15) 0.0397(6) Uani 1 1 d U . .
H18 H 0.2305 -0.0231 0.9870 0.048 Uiso 1 1 calc R . .
C19 C 0.17656(18) 0.07973(16) 0.90469(15) 0.0385(6) Uani 1 1 d U . .
C20 C 0.17824(19) 0.17200(17) 0.86017(15) 0.0399(6) Uani 1 1 d U . .
H20 H 0.1428 0.1995 0.8228 0.048 Uiso 1 1 calc R . .
C21 C 0.3901(2) -0.00086(19) 1.06973(17) 0.0469(6) Uani 1 1 d U . .
C22 C 0.3446(2) 0.04276(18) 1.02279(16) 0.0429(6) Uani 1 1 d U . .
C23 C 0.43815(19) -0.05572(18) 1.12852(16) 0.0439(6) Uani 1 1 d U . .
C24 C 0.4735(2) -0.01182(19) 1.16537(16) 0.0468(6) Uani 1 1 d U . .
H24 H 0.4694 0.0545 1.1486 0.056 Uiso 1 1 calc R . .
C25 C 0.5142(2) -0.06320(19) 1.22553(16) 0.0443(6) Uani 1 1 d U . .
C26 C 0.51764(19) -0.16229(18) 1.24861(15) 0.0443(6) Uani 1 1 d U . .
C27 C 0.48417(19) -0.20925(18) 1.21343(16) 0.0444(6) Uani 1 1 d U . .
C28 C 0.4443(2) -0.15464(18) 1.15319(17) 0.0466(6) Uani 1 1 d U . .
H28 H 0.4208 -0.1843 1.1283 0.056 Uiso 1 1 calc R . .
C29 C 0.5491(2) -0.0171(2) 1.26929(18) 0.0546(7) Uani 1 1 d U . .
H29 H 0.6080 -0.0652 1.2838 0.066 Uiso 1 1 calc R . .
C30 C 0.4689(3) 0.0036(3) 1.34365(19) 0.0732(9) Uani 1 1 d U . .
H30A H 0.4513 -0.0556 1.3735 0.110 Uiso 1 1 calc R . .
H30B H 0.4105 0.0518 1.3314 0.110 Uiso 1 1 calc R . .
H30C H 0.4935 0.0278 1.3738 0.110 Uiso 1 1 calc R . .
C31 C 0.5809(3) 0.0733(2) 1.2214(2) 0.0717(9) Uani 1 1 d U . .
H31A H 0.6334 0.0575 1.1748 0.108 Uiso 1 1 calc R . .
H31B H 0.6053 0.0975 1.2516 0.108 Uiso 1 1 calc R . .
H31C H 0.5243 0.1225 1.2072 0.108 Uiso 1 1 calc R . .
C32 C 0.4860(2) -0.31551(19) 1.2442(2) 0.0589(8) Uani 1 1 d U . .
H32 H 0.5476 -0.3488 1.2606 0.071 Uiso 1 1 calc R . .
C33 C 0.3977(3) -0.3245(3) 1.3165(3) 0.0927(12) Uani 1 1 d U . .
H33A H 0.3998 -0.3923 1.3364 0.139 Uiso 1 1 calc R . .
H33B H 0.3358 -0.2899 1.3029 0.139 Uiso 1 1 calc R . .
H33C H 0.4015 -0.2970 1.3559 0.139 Uiso 1 1 calc R . .
C34 C 0.4893(3) -0.3657(2) 1.1829(3) 0.0873(12) Uani 1 1 d U . .
H34A H 0.4908 -0.4330 1.2054 0.131 Uiso 1 1 calc R . .
H34B H 0.5486 -0.3625 1.1399 0.131 Uiso 1 1 calc R . .
H34C H 0.4306 -0.3337 1.1645 0.131 Uiso 1 1 calc R . .
C35 C 0.1172(2) 0.02752(18) 0.89718(16) 0.0443(6) Uani 1 1 d U . .
C36 C 0.0680(2) -0.01844(18) 0.89458(16) 0.0467(6) Uani 1 1 d U . .
C37 C 0.00989(19) -0.07528(18) 0.89075(16) 0.0440(6) Uani 1 1 d U . .
C38 C 0.01656(19) -0.16812(18) 0.93612(16) 0.0440(6) Uani 1 1 d U . .
H38 H 0.0577 -0.1915 0.9694 0.053 Uiso 1 1 calc R . .
C39 C -0.03582(19) -0.22626(17) 0.93324(15) 0.0404(6) Uani 1 1 d U . .
C40 C -0.09884(19) -0.18600(18) 0.88522(15) 0.0412(6) Uani 1 1 d U . .
C41 C -0.10618(19) -0.09404(18) 0.83692(16) 0.0437(6) Uani 1 1 d U . .
C42 C -0.0501(2) -0.04057(18) 0.84121(16) 0.0446(6) Uani 1 1 d U . .
H42 H -0.0526 0.0211 0.8096 0.054 Uiso 1 1 calc R . .
C43 C -0.1693(2) -0.0603(2) 0.78176(17) 0.0521(7) Uani 1 1 d U . .
H43 H -0.2322 -0.0786 0.8093 0.063 Uiso 1 1 calc R . .
C44 C -0.1156(3) -0.1116(2) 0.71136(19) 0.0710(9) Uani 1 1 d U . .
H44A H -0.1572 -0.0900 0.6765 0.107 Uiso 1 1 calc R . .
H44B H -0.1033 -0.1811 0.7292 0.107 Uiso 1 1 calc R . .
H44C H -0.0527 -0.0960 0.6843 0.107 Uiso 1 1 calc R . .
C45 C -0.1953(2) 0.0496(2) 0.75352(19) 0.0611(8) Uani 1 1 d U . .
H45A H -0.2365 0.0677 0.7187 0.092 Uiso 1 1 calc R . .
H45B H -0.1346 0.0692 0.7263 0.092 Uiso 1 1 calc R . .
H45C H -0.2315 0.0816 0.7977 0.092 Uiso 1 1 calc R . .
C46 C -0.0224(2) -0.33070(17) 0.97574(17) 0.0466(7) Uani 1 1 d U . .
H46 H -0.0889 -0.3427 0.9989 0.056 Uiso 1 1 calc R . .
C47 C 0.0402(2) -0.39654(18) 0.91478(18) 0.0560(8) Uani 1 1 d U . .
H47A H 0.0498 -0.4639 0.9404 0.084 Uiso 1 1 calc R . .
H47B H 0.1045 -0.3833 0.8896 0.084 Uiso 1 1 calc R . .
H47C H 0.0054 -0.3835 0.8763 0.084 Uiso 1 1 calc R . .
C48 C 0.0268(2) -0.3563(2) 1.03931(18) 0.0547(7) Uani 1 1 d U . .
H48A H 0.0321 -0.4237 1.0640 0.082 Uiso 1 1 calc R . .
H48B H -0.0129 -0.3154 1.0774 0.082 Uiso 1 1 calc R . .
H48C H 0.0928 -0.3465 1.0175 0.082 Uiso 1 1 calc R . .
C49 C -0.2092(2) -0.28412(19) 0.88623(16) 0.0463(6) Uani 1 1 d U . .
C50 C -0.1815(3) -0.4482(2) 0.8376(2) 0.0654(8) Uani 1 1 d U . .
C51 C -0.3803(3) -0.4287(3) 0.8886(3) 0.0844(11) Uani 1 1 d U . .
C52 C -0.2823(2) -0.4353(2) 0.9850(2) 0.0607(8) Uani 1 1 d U . .
C53 C -0.3087(3) -0.2839(3) 0.7897(2) 0.0784(10) Uani 1 1 d U . .
C54 C -0.4083(3) -0.2699(2) 0.9386(2) 0.0606(8) Uani 1 1 d U . .
C55 C 0.5840(2) -0.25988(19) 1.36440(18) 0.0485(7) Uani 1 1 d U . .
C56 C 0.4814(3) -0.3021(2) 1.51005(19) 0.0598(8) Uani 1 1 d U . .
C57 C 0.6495(3) -0.3954(3) 1.5542(3) 0.0909(12) Uani 1 1 d U . .
C58 C 0.7564(3) -0.3500(3) 1.4060(2) 0.0742(10) Uani 1 1 d U . .
C59 C 0.6192(3) -0.2110(3) 1.4758(2) 0.0727(9) Uani 1 1 d U . .
C60 C 0.6157(2) -0.4454(2) 1.4407(2) 0.0669(9) Uani 1 1 d U . .
C61 C 0.1784(2) 0.8664(2) 0.61363(18) 0.0568(8) Uani 1 1 d U . .
C62 C 0.3243(3) 0.9513(2) 0.5569(2) 0.0635(8) Uani 1 1 d U . .
C63 C 0.1572(3) 1.0451(2) 0.6436(2) 0.0836(11) Uani 1 1 d U . .
C64 C 0.2069(3) 1.1137(2) 0.4890(2) 0.0773(11) Uani 1 1 d U . .
C65 C 0.0556(3) 1.0413(2) 0.5525(2) 0.0792(11) Uani 1 1 d U . .
C66 C 0.2323(3) 0.9384(3) 0.4651(2) 0.0705(9) Uani 1 1 d U . .

loop_
_atom_site_aniso_label
_atom_site_aniso_U_11
_atom_site_aniso_U_22
_atom_site_aniso_U_33
_atom_site_aniso_U_23
_atom_site_aniso_U_13
_atom_site_aniso_U_12
Cr1 0.0616(3) 0.0360(2) 0.0577(3) 0.0048(2) -0.0250(2) -0.0110(2)
Cr2 0.0604(3) 0.0417(3) 0.0643(3) -0.0014(2) -0.0295(3) -0.0206(2)
Cr3 0.0599(3) 0.0349(2) 0.0646(3) 0.0142(2) -0.0225(3) -0.0143(2)
N1 0.0456(13) 0.0388(12) 0.0538(14) -0.0092(10) -0.0122(11) -0.0163(10)
N2 0.0493(14) 0.0408(12) 0.0500(14) 0.0012(11) -0.0186(12) -0.0099(10)
N3 0.0620(16) 0.0288(12) 0.0655(17) 0.0081(11) -0.0043(13) -0.0087(11)
O1 0.180(4) 0.141(3) 0.098(2) 0.038(2) -0.088(3) -0.025(3)
O2 0.122(3) 0.0738(19) 0.205(4) -0.043(2) -0.059(2) -0.0358(18)
O3 0.0616(18) 0.118(2) 0.162(3) -0.049(2) -0.0103(19) -0.0239(17)
O4 0.099(2) 0.0579(15) 0.134(2) -0.0358(16) 0.0102(17) -0.0345(14)
O5 0.0766(18) 0.0633(15) 0.0905(19) -0.0154(13) 0.0036(14) -0.0206(13)
O6 0.096(2) 0.0901(19) 0.0691(17) 0.0144(15) -0.0263(15) -0.0048(15)
O7 0.114(2) 0.0730(18) 0.088(2) -0.0190(15) -0.0222(17) -0.0060(16)
O8 0.137(3) 0.116(2) 0.217(4) -0.033(3) -0.078(3) -0.074(2)
O9 0.144(3) 0.144(3) 0.080(2) 0.012(2) -0.057(2) 0.007(2)
O10 0.0783(18) 0.0673(16) 0.098(2) -0.0064(14) -0.0151(15) -0.0157(14)
O11 0.097(2) 0.124(2) 0.082(2) -0.0270(18) -0.0377(17) -0.0187(18)
O12 0.0605(17) 0.091(2) 0.173(3) -0.005(2) -0.0433(19) -0.0083(15)
O13 0.126(2) 0.0696(17) 0.150(3) 0.0632(18) -0.064(2) -0.0466(17)
O14 0.209(4) 0.100(2) 0.090(2) -0.029(2) -0.022(2) -0.029(2)
O15 0.0862(19) 0.0720(17) 0.143(3) -0.0123(16) -0.0656(19) -0.0144(14)
C1 0.100(3) 0.053(2) 0.140(4) -0.003(2) -0.059(3) -0.031(2)
C2 0.119(3) 0.102(3) 0.126(4) -0.061(3) 0.026(3) -0.072(3)
C3 0.0642(19) 0.0362(14) 0.065(2) -0.0021(14) -0.0020(16) -0.0226(14)
C4 0.0513(16) 0.0290(12) 0.0487(17) -0.0031(11) 0.0044(13) -0.0127(12)
C5 0.0518(16) 0.0295(12) 0.0447(16) 0.0014(11) -0.0062(13) -0.0119(11)
C6 0.0509(16) 0.0267(12) 0.0452(16) 0.0001(11) -0.0051(13) -0.0104(11)
C7 0.0516(16) 0.0320(13) 0.0536(17) -0.0013(12) -0.0101(14) -0.0093(12)
C8 0.0558(17) 0.0341(14) 0.0528(18) -0.0011(12) -0.0116(14) -0.0041(12)
C9 0.0530(17) 0.0252(12) 0.0520(17) 0.0045(12) -0.0021(13) -0.0043(11)
C10 0.074(2) 0.0390(16) 0.081(2) 0.0056(16) -0.0338(19) 0.0023(15)
C11 0.103(3) 0.070(2) 0.150(4) 0.016(3) -0.076(3) -0.019(2)
C12 0.117(3) 0.093(3) 0.076(3) -0.005(2) -0.047(2) 0.004(3)
C13 0.0485(16) 0.0324(13) 0.0485(16) -0.0007(11) -0.0124(13) -0.0152(11)
C14 0.0428(15) 0.0331(13) 0.0457(16) 0.0012(11) -0.0129(12) -0.0123(11)
C15 0.0405(14) 0.0244(11) 0.0420(14) -0.0020(10) -0.0090(11) -0.0097(10)
C16 0.0410(14) 0.0318(12) 0.0462(15) -0.0042(11) -0.0121(12) -0.0127(11)
C17 0.0379(14) 0.0298(12) 0.0421(15) -0.0010(10) -0.0100(11) -0.0077(10)
C18 0.0435(14) 0.0256(11) 0.0425(15) 0.0008(10) -0.0085(12) -0.0102(10)
C19 0.0419(14) 0.0277(12) 0.0450(15) -0.0045(11) -0.0103(12) -0.0124(10)
C20 0.0438(14) 0.0298(12) 0.0458(15) -0.0003(11) -0.0166(12) -0.0110(11)
C21 0.0490(16) 0.0370(14) 0.0498(17) -0.0006(12) -0.0157(13) -0.0100(12)
C22 0.0456(15) 0.0324(13) 0.0474(16) -0.0041(11) -0.0124(13) -0.0105(11)
C23 0.0415(15) 0.0402(14) 0.0452(16) -0.0014(12) -0.0149(12) -0.0082(11)
C24 0.0511(16) 0.0341(13) 0.0521(17) 0.0026(12) -0.0181(13) -0.0132(12)
C25 0.0449(15) 0.0414(14) 0.0462(16) -0.0037(12) -0.0143(13) -0.0135(12)
C26 0.0437(15) 0.0401(14) 0.0431(15) 0.0033(12) -0.0156(12) -0.0099(11)
C27 0.0413(14) 0.0354(13) 0.0528(17) -0.0009(12) -0.0167(13) -0.0084(11)
C28 0.0470(16) 0.0353(13) 0.0570(17) -0.0055(12) -0.0200(13) -0.0080(12)
C29 0.0627(19) 0.0451(15) 0.0612(19) -0.0046(14) -0.0260(15) -0.0165(14)
C30 0.095(3) 0.068(2) 0.061(2) -0.0140(17) -0.0238(19) -0.0241(19)
C31 0.080(2) 0.065(2) 0.083(2) -0.0155(18) -0.0220(19) -0.0344(18)
C32 0.0583(18) 0.0322(14) 0.087(2) 0.0025(14) -0.0327(17) -0.0127(13)
C33 0.091(3) 0.058(2) 0.119(3) 0.015(2) -0.022(2) -0.041(2)
C34 0.107(3) 0.0381(17) 0.130(3) -0.011(2) -0.065(3) -0.0065(18)
C35 0.0496(16) 0.0325(13) 0.0498(16) 0.0000(11) -0.0147(13) -0.0158(12)
C36 0.0555(17) 0.0298(13) 0.0538(17) -0.0030(12) -0.0157(14) -0.0142(12)
C37 0.0431(15) 0.0341(13) 0.0548(17) -0.0087(12) -0.0094(13) -0.0147(11)
C38 0.0421(15) 0.0344(13) 0.0533(17) -0.0091(12) -0.0091(12) -0.0116(11)
C39 0.0401(14) 0.0308(12) 0.0483(16) -0.0083(11) -0.0081(12) -0.0109(10)
C40 0.0402(14) 0.0368(13) 0.0458(15) -0.0106(11) -0.0040(12) -0.0153(11)
C41 0.0408(14) 0.0355(13) 0.0486(16) -0.0099(11) -0.0083(12) -0.0056(11)
C42 0.0483(16) 0.0295(12) 0.0516(17) -0.0059(11) -0.0091(13) -0.0118(11)
C43 0.0551(17) 0.0459(15) 0.0549(18) -0.0064(13) -0.0185(14) -0.0126(13)
C44 0.096(3) 0.060(2) 0.056(2) -0.0144(16) -0.0218(19) -0.0179(18)
C45 0.068(2) 0.0499(17) 0.065(2) -0.0015(15) -0.0277(17) -0.0143(15)
C46 0.0448(15) 0.0293(12) 0.0606(18) -0.0034(12) -0.0099(13) -0.0129(11)
C47 0.0613(18) 0.0307(13) 0.068(2) -0.0079(13) -0.0074(15) -0.0153(13)
C48 0.0563(18) 0.0380(14) 0.068(2) -0.0009(13) -0.0233(15) -0.0118(13)
C49 0.0487(16) 0.0404(14) 0.0503(17) -0.0031(12) -0.0162(13) -0.0147(12)
C50 0.084(2) 0.0540(19) 0.067(2) -0.0066(17) -0.0303(19) -0.0231(17)
C51 0.090(3) 0.072(2) 0.114(3) -0.014(2) -0.048(2) -0.033(2)
C52 0.0549(19) 0.0534(18) 0.067(2) -0.0029(16) -0.0168(16) -0.0141(15)
C53 0.082(3) 0.074(2) 0.072(2) -0.0023(19) -0.034(2) -0.0095(19)
C54 0.060(2) 0.0493(17) 0.073(2) 0.0027(16) -0.0245(17) -0.0204(15)
C55 0.0503(16) 0.0343(13) 0.0571(18) 0.0005(13) -0.0142(14) -0.0155(12)
C56 0.078(2) 0.0371(15) 0.058(2) -0.0010(14) -0.0157(17) -0.0182(15)
C57 0.103(3) 0.075(2) 0.083(3) 0.008(2) -0.044(2) -0.011(2)
C58 0.066(2) 0.061(2) 0.097(3) -0.0077(19) -0.031(2) -0.0165(17)
C59 0.071(2) 0.059(2) 0.095(3) -0.0108(19) -0.035(2) -0.0176(17)
C60 0.064(2) 0.0430(17) 0.075(2) -0.0055(16) -0.0041(17) -0.0125(15)
C61 0.0531(17) 0.0358(15) 0.066(2) 0.0043(13) -0.0136(15) -0.0086(13)
C62 0.077(2) 0.0446(16) 0.073(2) 0.0056(15) -0.0339(19) -0.0215(16)
C63 0.117(3) 0.0441(18) 0.071(2) 0.0009(17) -0.020(2) -0.0160(19)
C64 0.071(2) 0.0572(19) 0.094(3) 0.0300(18) -0.040(2) -0.0251(17)
C65 0.066(2) 0.055(2) 0.100(3) 0.0163(18) -0.024(2) -0.0215(17)
C66 0.059(2) 0.074(2) 0.072(2) 0.0105(18) -0.0314(18) -0.0171(17)

loop_
_atom_type_symbol
_atom_type_description
_atom_type_scat_dispersion_real
_atom_type_scat_dispersion_imag
_atom_type_scat_source
C C 0.0033 0.0016 'International Tables Vol C Tables 4.2.6.8 and 6.1.1.4'
H H 0.0000 0.0000 'International Tables Vol C Tables 4.2.6.8 and 6.1.1.4'
N N 0.0061 0.0033 'International Tables Vol C Tables 4.2.6.8 and 6.1.1.4'
O O 0.0106 0.0060 'International Tables Vol C Tables 4.2.6.8 and 6.1.1.4'
Cr Cr 0.3209 0.6236 'International Tables Vol C Tables 4.2.6.8 and 6.1.1.4'

loop_
_geom_angle_atom_site_label_1
_geom_angle_atom_site_label_2
_geom_angle_atom_site_label_3
_geom_angle
_geom_angle_site_symmetry_1
_geom_angle_site_symmetry_3
_geom_angle_publ_flag
C57 Cr1 C59 91.40(18) . . ?
C57 Cr1 C58 91.31(18) . . ?
C59 Cr1 C58 88.80(16) . . ?
C57 Cr1 C56 91.33(17) . . ?
C59 Cr1 C56 89.10(14) . . ?
C58 Cr1 C56 176.66(14) . . ?
C57 Cr1 C60 91.23(17) . . ?
C59 Cr1 C60 177.07(16) . . ?
C58 Cr1 C60 92.42(15) . . ?
C56 Cr1 C60 89.56(14) . . ?
C57 Cr1 C55 177.96(16) . . ?
C59 Cr1 C55 88.12(14) . . ?
C58 Cr1 C55 90.66(14) . . ?
C56 Cr1 C55 86.68(13) . . ?
C60 Cr1 C55 89.21(14) . . ?
C54 Cr2 C51 89.47(16) . . ?
C54 Cr2 C52 89.90(14) . . ?
C51 Cr2 C52 89.51(16) . . ?
C54 Cr2 C53 90.81(15) . . ?
C51 Cr2 C53 90.29(18) . . ?
C52 Cr2 C53 179.26(16) . . ?
C54 Cr2 C50 178.90(14) . . ?
C51 Cr2 C50 91.52(16) . . ?
C52 Cr2 C50 89.64(14) . . ?
C53 Cr2 C50 89.66(15) . . ?
C54 Cr2 C49 89.95(12) . . ?
C51 Cr2 C49 179.04(15) . . ?
C52 Cr2 C49 91.26(13) . . ?
C53 Cr2 C49 88.96(15) . . ?
C50 Cr2 C49 89.07(13) . . ?
C66 Cr3 C64 90.45(17) . . ?
C66 Cr3 C62 88.69(15) . . ?
C64 Cr3 C62 92.75(14) . . ?
C66 Cr3 C63 175.97(16) . . ?
C64 Cr3 C63 91.48(17) . . ?
C62 Cr3 C63 87.68(18) . . ?
C66 Cr3 C65 93.84(17) . . ?
C64 Cr3 C65 86.96(14) . . ?
C62 Cr3 C65 177.45(17) . . ?
C63 Cr3 C65 89.79(19) . . ?
C66 Cr3 C61 85.80(14) . . ?
C64 Cr3 C61 176.22(16) . . ?
C62 Cr3 C61 86.67(13) . . ?
C63 Cr3 C61 92.23(14) . . ?
C65 Cr3 C61 93.79(13) . . ?
C49 N1 C40 178.1(3) . . ?
C55 N2 C26 175.7(3) . . ?
C61 N3 C9 174.1(3) . . ?
C3 C1 H1A 109.5 . . ?
C3 C1 H1B 109.5 . . ?
H1A C1 H1B 109.5 . . ?
C3 C1 H1C 109.5 . . ?
H1A C1 H1C 109.5 . . ?
H1B C1 H1C 109.5 . . ?
C3 C2 H2A 109.5 . . ?
C3 C2 H2B 109.5 . . ?
H2A C2 H2B 109.5 . . ?
C3 C2 H2C 109.5 . . ?
H2A C2 H2C 109.5 . . ?
H2B C2 H2C 109.5 . . ?
C1 C3 C4 113.8(2) . . ?
C1 C3 C2 113.8(4) . . ?
C4 C3 C2 108.8(3) . . ?
C1 C3 H3 106.7 . . ?
C4 C3 H3 106.7 . . ?
C2 C3 H3 106.7 . . ?
C9 C4 C5 116.5(3) . . ?
C9 C4 C3 121.4(2) . . ?
C5 C4 C3 122.0(3) . . ?
C6 C5 C4 120.8(3) . . ?
C6 C5 H5 119.6 . . ?
C4 C5 H5 119.6 . . ?
C7 C6 C5 120.6(2) . . ?
C7 C6 C13 119.9(2) . . ?
C5 C6 C13 119.5(3) . . ?
C6 C7 C8 120.9(3) . . ?
C6 C7 H7 119.5 . . ?
C8 C7 H7 119.5 . . ?
C9 C8 C7 116.5(3) . . ?
C9 C8 C10 121.1(3) . . ?
C7 C8 C10 122.2(3) . . ?
C8 C9 C4 124.6(2) . . ?
C8 C9 N3 118.1(3) . . ?
C4 C9 N3 117.3(3) . . ?
C8 C10 C12 108.7(3) . . ?
C8 C10 C11 113.3(3) . . ?
C12 C10 C11 112.9(4) . . ?
C8 C10 H10 107.2 . . ?
C12 C10 H10 107.2 . . ?
C11 C10 H10 107.2 . . ?
C10 C11 H11A 109.5 . . ?
C10 C11 H11B 109.5 . . ?
H11A C11 H11B 109.5 . . ?
C10 C11 H11C 109.5 . . ?
H11A C11 H11C 109.5 . . ?
H11B C11 H11C 109.5 . . ?
C10 C12 H12A 109.5 . . ?
C10 C12 H12B 109.5 . . ?
H12A C12 H12B 109.5 . . ?
C10 C12 H12C 109.5 . . ?
H12A C12 H12C 109.5 . . ?
H12B C12 H12C 109.5 . . ?
C14 C13 C6 178.4(3) . . ?
C13 C14 C15 177.7(3) . . ?
C16 C15 C20 120.3(2) . . ?
C16 C15 C14 120.9(2) . . ?
C20 C15 C14 118.7(2) . . ?
C15 C16 C17 120.2(2) . . ?
C15 C16 H16 119.9 . . ?
C17 C16 H16 119.9 . . ?
C18 C17 C16 119.2(2) . . ?
C18 C17 C22 119.0(2) . . ?
C16 C17 C22 121.8(2) . . ?
C19 C18 C17 121.2(2) . . ?
C19 C18 H18 119.4 . . ?
C17 C18 H18 119.4 . . ?
C18 C19 C20 119.6(2) . . ?
C18 C19 C35 119.4(2) . . ?
C20 C19 C35 120.9(2) . . ?
C19 C20 C15 119.5(2) . . ?
C19 C20 H20 120.2 . . ?
C15 C20 H20 120.2 . . ?
C22 C21 C23 175.7(3) . . ?
C21 C22 C17 175.8(3) . . ?
C24 C23 C28 119.4(2) . . ?
C24 C23 C21 121.4(2) . . ?
C28 C23 C21 119.1(2) . . ?
C25 C24 C23 121.7(2) . . ?
C25 C24 H24 119.2 . . ?
C23 C24 H24 119.2 . . ?
C24 C25 C26 116.6(2) . . ?
C24 C25 C29 123.2(2) . . ?
C26 C25 C29 120.1(2) . . ?
C27 C26 N2 118.2(2) . . ?
C27 C26 C25 123.8(2) . . ?
N2 C26 C25 118.0(2) . . ?
C28 C27 C26 117.4(2) . . ?
C28 C27 C32 122.0(2) . . ?
C26 C27 C32 120.5(2) . . ?
C27 C28 C23 121.2(2) . . ?
C27 C28 H28 119.4 . . ?
C23 C28 H28 119.4 . . ?
C30 C29 C25 109.5(3) . . ?
C30 C29 C31 111.3(3) . . ?
C25 C29 C31 113.5(3) . . ?
C30 C29 H29 107.4 . . ?
C25 C29 H29 107.4 . . ?
C31 C29 H29 107.4 . . ?
C29 C30 H30A 109.5 . . ?
C29 C30 H30B 109.5 . . ?
H30A C30 H30B 109.5 . . ?
C29 C30 H30C 109.5 . . ?
H30A C30 H30C 109.5 . . ?
H30B C30 H30C 109.5 . . ?
C29 C31 H31A 109.5 . . ?
C29 C31 H31B 109.5 . . ?
H31A C31 H31B 109.5 . . ?
C29 C31 H31C 109.5 . . ?
H31A C31 H31C 109.5 . . ?
H31B C31 H31C 109.5 . . ?
C34 C32 C27 112.9(3) . . ?
C34 C32 C33 111.9(3) . . ?
C27 C32 C33 109.8(3) . . ?
C34 C32 H32 107.3 . . ?
C27 C32 H32 107.3 . . ?
C33 C32 H32 107.3 . . ?
C32 C33 H33A 109.5 . . ?
C32 C33 H33B 109.5 . . ?
H33A C33 H33B 109.5 . . ?
C32 C33 H33C 109.5 . . ?
H33A C33 H33C 109.5 . . ?
H33B C33 H33C 109.5 . . ?
C32 C34 H34A 109.5 . . ?
C32 C34 H34B 109.5 . . ?
H34A C34 H34B 109.5 . . ?
C32 C34 H34C 109.5 . . ?
H34A C34 H34C 109.5 . . ?
H34B C34 H34C 109.5 . . ?
C36 C35 C19 176.7(3) . . ?
C35 C36 C37 179.0(3) . . ?
C42 C37 C38 119.5(2) . . ?
C42 C37 C36 121.1(2) . . ?
C38 C37 C36 119.4(3) . . ?
C39 C38 C37 121.6(3) . . ?
C39 C38 H38 119.2 . . ?
C37 C38 H38 119.2 . . ?
C38 C39 C40 116.5(2) . . ?
C38 C39 C46 122.7(2) . . ?
C40 C39 C46 120.7(2) . . ?
C39 C40 N1 118.0(2) . . ?
C39 C40 C41 124.0(2) . . ?
N1 C40 C41 118.0(2) . . ?
C42 C41 C40 116.5(3) . . ?
C42 C41 C43 123.3(2) . . ?
C40 C41 C43 120.2(2) . . ?
C41 C42 C37 121.8(2) . . ?
C41 C42 H42 119.1 . . ?
C37 C42 H42 119.1 . . ?
C41 C43 C45 112.7(2) . . ?
C41 C43 C44 110.1(2) . . ?
C45 C43 C44 109.7(3) . . ?
C41 C43 H43 108.1 . . ?
C45 C43 H43 108.1 . . ?
C44 C43 H43 108.1 . . ?
C43 C44 H44A 109.5 . . ?
C43 C44 H44B 109.5 . . ?
H44A C44 H44B 109.5 . . ?
C43 C44 H44C 109.5 . . ?
H44A C44 H44C 109.5 . . ?
H44B C44 H44C 109.5 . . ?
C43 C45 H45A 109.5 . . ?
C43 C45 H45B 109.5 . . ?
H45A C45 H45B 109.5 . . ?
C43 C45 H45C 109.5 . . ?
H45A C45 H45C 109.5 . . ?
H45B C45 H45C 109.5 . . ?
C48 C46 C39 114.2(2) . . ?
C48 C46 C47 109.8(2) . . ?
C39 C46 C47 107.7(2) . . ?
C48 C46 H46 108.3 . . ?
C39 C46 H46 108.3 . . ?
C47 C46 H46 108.3 . . ?
C46 C47 H47A 109.5 . . ?
C46 C47 H47B 109.5 . . ?
H47A C47 H47B 109.5 . . ?
C46 C47 H47C 109.5 . . ?
H47A C47 H47C 109.5 . . ?
H47B C47 H47C 109.5 . . ?
C46 C48 H48A 109.5 . . ?
C46 C48 H48B 109.5 . . ?
H48A C48 H48B 109.5 . . ?
C46 C48 H48C 109.5 . . ?
H48A C48 H48C 109.5 . . ?
H48B C48 H48C 109.5 . . ?
N1 C49 Cr2 179.7(3) . . ?
O7 C50 Cr2 179.6(4) . . ?
O8 C51 Cr2 179.4(4) . . ?
O6 C52 Cr2 178.9(3) . . ?
O9 C53 Cr2 179.3(4) . . ?
O10 C54 Cr2 179.0(3) . . ?
N2 C55 Cr1 176.0(3) . . ?
O5 C56 Cr1 177.4(3) . . ?
O1 C57 Cr1 178.6(5) . . ?
O3 C58 Cr1 178.2(3) . . ?
O2 C59 Cr1 178.8(4) . . ?
O4 C60 Cr1 177.3(3) . . ?
N3 C61 Cr3 173.1(3) . . ?
O15 C62 Cr3 177.5(3) . . ?
O14 C63 Cr3 177.4(4) . . ?
O13 C64 Cr3 178.2(4) . . ?
O12 C65 Cr3 176.3(3) . . ?
O11 C66 Cr3 175.9(3) . . ?

loop_
_geom_bond_atom_site_label_1
_geom_bond_atom_site_label_2
_geom_bond_distance
_geom_bond_site_symmetry_2
_geom_bond_publ_flag
Cr1 C57 1.883(4) . ?
Cr1 C59 1.884(4) . ?
Cr1 C58 1.888(4) . ?
Cr1 C56 1.890(4) . ?
Cr1 C60 1.896(4) . ?
Cr1 C55 1.947(3) . ?
Cr2 C54 1.885(4) . ?
Cr2 C51 1.887(4) . ?
Cr2 C52 1.889(4) . ?
Cr2 C53 1.896(4) . ?
Cr2 C50 1.897(4) . ?
Cr2 C49 1.976(3) . ?
Cr3 C66 1.879(5) . ?
Cr3 C64 1.882(3) . ?
Cr3 C62 1.886(4) . ?
Cr3 C63 1.894(5) . ?
Cr3 C65 1.895(4) . ?
Cr3 C61 1.968(3) . ?
N1 C49 1.150(3) . ?
N1 C40 1.403(3) . ?
N2 C55 1.156(3) . ?
N2 C26 1.397(3) . ?
N3 C61 1.151(3) . ?
N3 C9 1.408(3) . ?
O1 C57 1.140(4) . ?
O2 C59 1.140(4) . ?
O3 C58 1.138(4) . ?
O4 C60 1.149(4) . ?
O5 C56 1.147(4) . ?
O6 C52 1.140(4) . ?
O7 C50 1.138(4) . ?
O8 C51 1.139(4) . ?
O9 C53 1.130(4) . ?
O10 C54 1.145(4) . ?
O11 C66 1.157(4) . ?
O12 C65 1.139(4) . ?
O13 C64 1.136(4) . ?
O14 C63 1.128(4) . ?
O15 C62 1.140(4) . ?
C1 C3 1.485(5) . ?
C1 H1A 0.9700 . ?
C1 H1B 0.9700 . ?
C1 H1C 0.9700 . ?
C2 C3 1.524(5) . ?
C2 H2A 0.9700 . ?
C2 H2B 0.9700 . ?
C2 H2C 0.9700 . ?
C3 C4 1.515(4) . ?
C3 H3 0.9900 . ?
C4 C9 1.393(4) . ?
C4 C5 1.394(3) . ?
C5 C6 1.389(4) . ?
C5 H5 0.9400 . ?
C6 C7 1.381(4) . ?
C6 C13 1.443(3) . ?
C7 C8 1.395(4) . ?
C7 H7 0.9400 . ?
C8 C9 1.391(4) . ?
C8 C10 1.514(4) . ?
C10 C12 1.528(5) . ?
C10 C11 1.533(5) . ?
C10 H10 0.9900 . ?
C11 H11A 0.9700 . ?
C11 H11B 0.9700 . ?
C11 H11C 0.9700 . ?
C12 H12A 0.9700 . ?
C12 H12B 0.9700 . ?
C12 H12C 0.9700 . ?
C13 C14 1.190(3) . ?
C14 C15 1.445(3) . ?
C15 C16 1.375(3) . ?
C15 C20 1.403(3) . ?
C16 C17 1.401(3) . ?
C16 H16 0.9400 . ?
C17 C18 1.392(3) . ?
C17 C22 1.431(4) . ?
C18 C19 1.376(4) . ?
C18 H18 0.9400 . ?
C19 C20 1.399(3) . ?
C19 C35 1.432(3) . ?
C20 H20 0.9400 . ?
C21 C22 1.202(4) . ?
C21 C23 1.425(4) . ?
C23 C24 1.396(4) . ?
C23 C28 1.401(3) . ?
C24 C25 1.376(4) . ?
C24 H24 0.9400 . ?
C25 C26 1.411(4) . ?
C25 C29 1.517(4) . ?
C26 C27 1.387(4) . ?
C27 C28 1.379(4) . ?
C27 C32 1.525(4) . ?
C28 H28 0.9400 . ?
C29 C30 1.513(4) . ?
C29 C31 1.521(4) . ?
C29 H29 0.9900 . ?
C30 H30A 0.9700 . ?
C30 H30B 0.9700 . ?
C30 H30C 0.9700 . ?
C31 H31A 0.9700 . ?
C31 H31B 0.9700 . ?
C31 H31C 0.9700 . ?
C32 C34 1.525(5) . ?
C32 C33 1.533(5) . ?
C32 H32 0.9900 . ?
C33 H33A 0.9700 . ?
C33 H33B 0.9700 . ?
C33 H33C 0.9700 . ?
C34 H34A 0.9700 . ?
C34 H34B 0.9700 . ?
C34 H34C 0.9700 . ?
C35 C36 1.189(3) . ?
C36 C37 1.440(4) . ?
C37 C42 1.384(4) . ?
C37 C38 1.398(4) . ?
C38 C39 1.380(3) . ?
C38 H38 0.9400 . ?
C39 C40 1.396(4) . ?
C39 C46 1.518(3) . ?
C40 C41 1.407(4) . ?
C41 C42 1.379(4) . ?
C41 C43 1.505(4) . ?
C42 H42 0.9400 . ?
C43 C45 1.532(4) . ?
C43 C44 1.546(4) . ?
C43 H43 0.9900 . ?
C44 H44A 0.9700 . ?
C44 H44B 0.9700 . ?
C44 H44C 0.9700 . ?
C45 H45A 0.9700 . ?
C45 H45B 0.9700 . ?
C45 H45C 0.9700 . ?
C46 C48 1.504(4) . ?
C46 C47 1.553(4) . ?
C46 H46 0.9900 . ?
C47 H47A 0.9700 . ?
C47 H47B 0.9700 . ?
C47 H47C 0.9700 . ?
C48 H48A 0.9700 . ?
C48 H48B 0.9700 . ?
C48 H48C 0.9700 . ?

loop_
_platon_squeeze_void_nr
_platon_squeeze_void_average_x
_platon_squeeze_void_average_y
_platon_squeeze_void_average_z
_platon_squeeze_void_volume
_platon_squeeze_void_count_electrons
1 0.000 0.500 0.500 564.2 130.5
2 0.449 0.213 0.354 8.5 0.7
3 0.551 0.787 0.646 8.5 0.8
